data_1534838
loop_
_publ_author_name
'Shihada, A.-F.'
'Abushamleh, A.S.'
'Weller, F.'

_publ_section_title
;
 Crystal structures and Raman spectra of cis-(Sn Cl4 (H2 O)2). 2(H2 O),
 cis-(Sn Cl4 (H2 O)2) . 3(H2 O), (Sn2 Cl6 (O H)2 (H2 O)2) . 4(H2 O), and
 (HL) (Sn Cl5 (H2 O)). 2.5(H2 O)
 (L=3-acetyl-5-benzyl-1-phenyl-4,5-dihydro-1,2,4-triazine-6-one oxime, C18
 H18 N4 O2) loop
;
_journal_name_full 'Zeitschrift fuer Anorganische und Allgemeine Chemie'
_journal_page_first 841
_journal_page_last 847
_journal_volume 630
_journal_year 2004
_chemical_formula_sum 'Cl6 H14 O8 Sn2'
_chemical_name_systematic '(Cl3 Sn (H2 O) (O H))2 (H2 O)4'
_space_group_IT_number 14
_symmetry_space_group_name_Hall '-P 2yn'
_symmetry_space_group_name_H-M 'P 1 21/n 1'
_cell_angle_alpha 90
_cell_angle_beta 92.75
_cell_angle_gamma 90
_cell_formula_units_Z 2
_cell_length_a 9.6154
_cell_length_b 6.4629
_cell_length_c 12.482
_cell_volume 774.780
_citation_journal_id_ASTM ZAACAB
_cod_data_source_file Shihada_ZAACAB_2004_1337.cif
_cod_data_source_block H14Cl6O8Sn2
_cod_original_cell_volume 774.7803
_cod_original_sg_symbol_Hall '-P 2ybc (x-z,y,z)'
_cod_original_formula_sum 'H14 Cl6 O8 Sn2'
_cod_database_code 1534838

loop_
_symmetry_equiv_pos_as_xyz
x,y,z
-x+1/2,y+1/2,-z+1/2
-x,-y,-z
x-1/2,-y-1/2,z-1/2

loop_
_atom_site_label
_atom_site_type_symbol
_atom_site_fract_x
_atom_site_fract_y
_atom_site_fract_z
_atom_site_occupancy
_atom_site_U_iso_or_equiv
O3 O-2 0.0079 0.5156 -0.18237 1 0.0
H1 H+1 -0.019 0.262 0.066 1 0.0
Cl1 Cl-1 0.21321 -0.09919 0.1748 1 0.0
H4 H+1 0.027 0.593 -0.23 1 0.0
H6 H+1 -0.034 -0.088 -0.319 1 0.0
Cl2 Cl-1 0.2879 0.35512 0.03457 1 0.0
H5 H+1 -0.073 0.486 -0.191 1 0.0
H7 H+1 0.086 -0.127 -0.364 1 0.0
Cl3 Cl-1 0.35068 -0.15478 -0.07649 1 0.0
Sn1 Sn+4 0.172682 0.03683 -0.001687 1 0.0
H3 H+1 0.097 0.263 -0.163 1 0.0
O1 O-2 -0.01532 0.1746 0.03356 1 0.0
H2 H+1 0.112 0.07 -0.204 1 0.0
O4 O-2 0.04566 -0.1258 -0.30929 1 0.0
O2 O-2 0.13774 0.1543 -0.16054 1 0.0
